data_7017987
loop_
_publ_author_name
'Zheng, Xiao-Dan'
'Zhang, Mei'
'Jiang, Long'
'Lu, Tong-Bu'

_publ_section_title
;
 A pair of 3D homochiral metal-organic frameworks: spontaneous resolution,
 single-crystal-to-single-crystal transformation and selective adsorption
 properties.
;
_journal_issue 6
_journal_name_full 'Dalton transactions (Cambridge, England : 2003)'
_journal_page_first 1786
_journal_page_last 1791
_journal_paper_doi 10.1039/c1dt11825k
_journal_volume 41
_journal_year 2012
_chemical_absolute_configuration ad
_chemical_formula_sum 'C48 H74 Eu N11 O25'
_chemical_formula_weight 1357.14
_chemical_name_systematic
;
?
;
_space_group_IT_number 149
_symmetry_cell_setting trigonal
_symmetry_space_group_name_Hall 'P 3 2'
_symmetry_space_group_name_H-M 'P 3 1 2'
_atom_sites_solution_hydrogens geom
_atom_sites_solution_primary direct
_atom_sites_solution_secondary difmap
_audit_creation_method SHELXL-97
_cell_angle_alpha 90.00
_cell_angle_beta 90.00
_cell_angle_gamma 120.00
_cell_formula_units_Z 1
_cell_length_a 12.488(4)
_cell_length_b 12.488(4)
_cell_length_c 12.336(7)
_cell_measurement_temperature 333(2)
_cell_volume 1666.1(12)
_computing_structure_refinement 'SHELXL-97 (Sheldrick, 1997)'
_computing_structure_solution 'SHELXS-97 (Sheldrick, 1990)'
_diffrn_ambient_temperature 333(2)
_diffrn_measured_fraction_theta_full 0.991
_diffrn_measured_fraction_theta_max 0.991
_diffrn_measurement_device_type 'Rigaku RAXIS-RAPID Imaging Plate'
_diffrn_measurement_method \W
_diffrn_radiation_monochromator graphite
_diffrn_radiation_source 'fine-focus sealed tube'
_diffrn_radiation_type MoK\a
_diffrn_radiation_wavelength 0.71073
_diffrn_reflns_av_R_equivalents 0.1572
_diffrn_reflns_av_sigmaI/netI 0.1095
_diffrn_reflns_limit_h_max 16
_diffrn_reflns_limit_h_min -16
_diffrn_reflns_limit_k_max 14
_diffrn_reflns_limit_k_min -16
_diffrn_reflns_limit_l_max 15
_diffrn_reflns_limit_l_min -13
_diffrn_reflns_number 11050
_diffrn_reflns_theta_full 27.53
_diffrn_reflns_theta_max 27.53
_diffrn_reflns_theta_min 3.26
_exptl_absorpt_coefficient_mu 1.022
_exptl_absorpt_correction_T_max 0.8295
_exptl_absorpt_correction_T_min 0.7099
_exptl_absorpt_correction_type multi-scan
_exptl_absorpt_process_details 'Higashi,T. (1995)'
_exptl_crystal_colour colorless
_exptl_crystal_density_diffrn 1.353
_exptl_crystal_density_method 'not measured'
_exptl_crystal_description block
_exptl_crystal_F_000 702
_exptl_crystal_size_max 0.34
_exptl_crystal_size_mid 0.31
_exptl_crystal_size_min 0.29
_refine_diff_density_max 0.981
_refine_diff_density_min -1.002
_refine_diff_density_rms 0.137
_refine_ls_abs_structure_details 'Flack H D (1983), Acta Cryst. A39, 876-881'
_refine_ls_abs_structure_Flack 0.14(6)
_refine_ls_extinction_method none
_refine_ls_goodness_of_fit_ref 1.018
_refine_ls_hydrogen_treatment constr
_refine_ls_matrix_type full
_refine_ls_number_parameters 141
_refine_ls_number_reflns 2531
_refine_ls_number_restraints 23
_refine_ls_restrained_S_all 1.017
_refine_ls_R_factor_all 0.1409
_refine_ls_R_factor_gt 0.1138
_refine_ls_shift/su_max 0.000
_refine_ls_shift/su_mean 0.000
_refine_ls_structure_factor_coef Fsqd
_refine_ls_weighting_details 'calc w=1/[\s^2^(Fo^2^)+(0.0255P)^2^+16.6952P] where P=(Fo^2^+2Fc^2^)/3'
_refine_ls_weighting_scheme calc
_refine_ls_wR_factor_gt 0.2296
_refine_ls_wR_factor_ref 0.2472
_reflns_number_gt 1737
_reflns_number_total 2531
_reflns_threshold_expression >2sigma(I)
_cod_data_source_file c1dt11825k.txt
_cod_data_source_block 1a'
_cod_depositor_comments
;
The following automatic conversions were performed:

'_symmetry_cell_setting' value 'Trigonal' changed to 'trigonal'
according to /home/saulius/struct/CIF-dictionaries/cif_core.dic
dictionary named 'cif_core.dic' version 2.4.1 from 2010-06-29.

Automatic conversion script
Id: cif_fix_values 1715 2011-07-08 13:25:40Z adriana 
;
_cod_database_code 7017987

loop_
_symmetry_equiv_pos_as_xyz
'x, y, z'
'-y, x-y, z'
'-x+y, -x, z'
'-y, -x, -z'
'x, x-y, -z'
'-x+y, y, -z'

loop_
_atom_site_label
_atom_site_type_symbol
_atom_site_fract_x
_atom_site_fract_y
_atom_site_fract_z
_atom_site_U_iso_or_equiv
_atom_site_adp_type
_atom_site_occupancy
_atom_site_symmetry_multiplicity
_atom_site_calc_flag
_atom_site_refinement_flags
_atom_site_disorder_assembly
_atom_site_disorder_group
Eu1 Eu 0.0000 0.0000 0.0000 0.0607(5) Uani 1 6 d S . .
O1 O 0.1340(11) 0.1569(11) 0.1124(9) 0.098(3) Uani 1 1 d U . .
O2 O 0.2415(12) 0.2883(12) 0.2394(11) 0.115(4) Uani 1 1 d U . .
N1 N 0.3333 0.6667 0.319(2) 0.077(6) Uani 1 3 d S . .
N2 N 0.0615(16) 0.3431(14) 0.2881(14) 0.077(4) Uani 1 1 d . . .
H2 H 0.0872 0.3190 0.3476 0.092 Uiso 1 1 d R . .
C1 C 0.2445(14) 0.5369(12) 0.3467(13) 0.075(4) Uani 1 1 d . . .
H1A H 0.2896 0.4936 0.3600 0.091 Uiso 1 1 calc R . .
H1B H 0.2021 0.5350 0.4131 0.091 Uiso 1 1 calc R . .
C2 C 0.1538(15) 0.4726(14) 0.2630(13) 0.076(4) Uani 1 1 d . . .
H2A H 0.1968 0.4739 0.1971 0.092 Uiso 1 1 calc R . .
H2B H 0.1106 0.5176 0.2487 0.092 Uiso 1 1 calc R . .
C5 C -0.060(2) 0.332(2) 0.315(2) 0.123(11) Uani 1 1 d . . .
H5A H -0.0856 0.3622 0.2526 0.147 Uiso 1 1 calc R . .
H5B H -0.1204 0.2454 0.3231 0.147 Uiso 1 1 calc R . .
C6 C -0.0671(15) 0.3976(17) 0.4111(15) 0.088(5) Uani 1 1 d . . .
C7 C -0.0696(15) 0.5057(19) 0.3982(16) 0.091(5) Uani 1 1 d . . .
H7 H -0.0715 0.5325 0.3283 0.109 Uiso 1 1 calc R . .
C8 C -0.0696(17) 0.3567(17) 0.5184(16) 0.101(6) Uani 1 1 d . . .
H8 H -0.0713 0.2825 0.5309 0.121 Uiso 1 1 calc R . .
C13 C 0.1485(19) 0.2338(19) 0.1867(17) 0.098(3) Uani 1 1 d U . .
C14 C 0.0446(16) 0.2575(16) 0.1986(14) 0.097(3) Uani 1 1 d U . .
H14A H -0.0308 0.1796 0.2110 0.116 Uiso 1 1 calc R . .
H14B H 0.0347 0.2919 0.1313 0.116 Uiso 1 1 calc R . .
N3 N 0.043(4) 0.131(2) 0.459(2) 0.03(15) Uiso 0.17 1 d PD . 1
O3 O -0.062(6) 0.062(6) 0.5000 0.03(6) Uiso 0.33 2 d SPD . 1
O4 O 0.075(7) 0.098(6) 0.375(6) 0.04(3) Uiso 0.17 1 d PD . 1
O5 O 0.1172(8) 0.2344(16) 0.5000 0.048(15) Uiso 0.33 2 d SPD . 1
N3' N 0.011(2) 0.146(4) 0.4493(13) 0.075(15) Uiso 0.17 1 d PD A 2
O3' O -0.0890(16) 0.0890(16) 0.5000 0.032(7) Uiso 0.33 2 d SPD A 2
O4' O 0.014(4) 0.133(12) 0.349(3) 0.050(2) Uiso 0.17 1 d PD A 2
O5' O 0.1082(13) 0.216(3) 0.5000 0.040(17) Uiso 0.33 2 d SPD . 2
O3W O 0.6667 0.3333 0.172(5) 0.040(18) Uiso 0.50 3 d SP . .
O2W O 0.442(4) 0.305(5) 0.096(4) 0.037(16) Uiso 0.33 1 d P . .
N4 N 0.3333 0.6667 0.0000 0.063(4) Uiso 1 6 d SD . .
O6 O 0.2751(5) 0.5501(9) 0.0000 0.026(4) Uiso 1 2 d SD . .
O1W O 0.146(2) 0.291(5) 0.5000 0.036(11) Uiso 0.33 2 d SP . .

loop_
_atom_site_aniso_label
_atom_site_aniso_U_11
_atom_site_aniso_U_22
_atom_site_aniso_U_33
_atom_site_aniso_U_23
_atom_site_aniso_U_13
_atom_site_aniso_U_12
Eu1 0.0660(6) 0.0660(6) 0.0501(7) 0.000 0.000 0.0330(3)
O1 0.105(4) 0.094(4) 0.099(4) -0.005(3) -0.005(3) 0.053(3)
O2 0.111(4) 0.116(5) 0.115(5) -0.016(4) -0.018(4) 0.055(3)
N1 0.065(8) 0.065(8) 0.102(18) 0.000 0.000 0.032(4)
N2 0.063(8) 0.076(9) 0.073(10) 0.002(7) 0.010(7) 0.021(7)
C1 0.076(10) 0.053(8) 0.083(11) 0.001(7) -0.018(8) 0.021(7)
C2 0.075(10) 0.066(9) 0.073(10) -0.002(8) 0.012(8) 0.024(8)
C5 0.090(16) 0.104(18) 0.11(2) -0.015(14) -0.020(14) -0.002(13)
C6 0.071(10) 0.078(11) 0.083(12) -0.009(9) -0.008(8) 0.013(8)
C7 0.087(11) 0.120(15) 0.076(12) 0.015(11) 0.005(9) 0.060(11)
C8 0.107(14) 0.070(11) 0.091(14) 0.006(10) -0.004(11) 0.019(10)
C13 0.102(4) 0.096(4) 0.098(4) -0.007(3) -0.006(3) 0.050(3)
C14 0.101(4) 0.093(5) 0.095(5) -0.008(3) -0.002(3) 0.047(3)

loop_
_atom_type_symbol
_atom_type_description
_atom_type_scat_dispersion_real
_atom_type_scat_dispersion_imag
_atom_type_scat_source
C C 0.0033 0.0016 'International Tables Vol C Tables 4.2.6.8 and 6.1.1.4'
H H 0.0000 0.0000 'International Tables Vol C Tables 4.2.6.8 and 6.1.1.4'
Eu Eu -0.1578 3.6682 'International Tables Vol C Tables 4.2.6.8 and 6.1.1.4'
N N 0.0061 0.0033 'International Tables Vol C Tables 4.2.6.8 and 6.1.1.4'
O O 0.0106 0.0060 'International Tables Vol C Tables 4.2.6.8 and 6.1.1.4'

loop_
_geom_angle_atom_site_label_1
_geom_angle_atom_site_label_2
_geom_angle_atom_site_label_3
_geom_angle
_geom_angle_site_symmetry_1
_geom_angle_site_symmetry_3
O1 Eu1 O1 167.6(8) 4 .
O1 Eu1 O1 84.8(6) 4 2
O1 Eu1 O1 87.4(4) . 2
O1 Eu1 O1 87.4(4) 4 6
O1 Eu1 O1 84.8(6) . 6
O1 Eu1 O1 101.8(7) 2 6
O1 Eu1 O1 101.8(7) 4 3
O1 Eu1 O1 87.4(4) . 3
O1 Eu1 O1 87.4(4) 2 3
O1 Eu1 O1 167.6(8) 6 3
O1 Eu1 O1 87.4(4) 4 5
O1 Eu1 O1 101.8(7) . 5
O1 Eu1 O1 167.6(8) 2 5
O1 Eu1 O1 87.4(4) 6 5
O1 Eu1 O1 84.8(6) 3 5
C13 O1 Eu1 147.8(13) . .
C1 N1 C1 114.8(8) 3_565 .
C1 N1 C1 114.8(8) 3_565 2_665
C1 N1 C1 114.8(8) . 2_665
C2 N2 C14 112.7(14) . .
C2 N2 C5 110.2(17) . .
C14 N2 C5 109.2(15) . .
C2 N2 H2 108.6 . .
C14 N2 H2 108.1 . .
C5 N2 H2 107.8 . .
C2 C1 N1 113.3(14) . .
C2 C1 H1A 108.9 . .
N1 C1 H1A 109.0 . .
C2 C1 H1B 108.9 . .
N1 C1 H1B 108.9 . .
H1A C1 H1B 107.7 . .
C1 C2 N2 115.2(14) . .
C1 C2 H2A 108.4 . .
N2 C2 H2A 108.5 . .
C1 C2 H2B 108.5 . .
N2 C2 H2B 108.5 . .
H2A C2 H2B 107.5 . .
C6 C5 N2 117.8(18) . .
C6 C5 H5A 107.8 . .
N2 C5 H5A 107.7 . .
C6 C5 H5B 108.0 . .
N2 C5 H5B 108.0 . .
H5A C5 H5B 107.2 . .
C7 C6 C8 117.1(18) . .
C7 C6 C5 119(2) . .
C8 C6 C5 124(2) . .
C8 C7 C6 122.9(18) 5_566 .
C8 C7 H7 118.6 5_566 .
C6 C7 H7 118.5 . .
C7 C8 C6 120.0(19) 5_566 .
C7 C8 H8 120.0 5_566 .
C6 C8 H8 120.0 . .
O2 C13 O1 123(2) . .
O2 C13 C14 122.0(18) . .
O1 C13 C14 114.5(18) . .
C13 C14 N2 113.5(16) . .
C13 C14 H14A 108.9 . .
N2 C14 H14A 108.9 . .
C13 C14 H14B 108.9 . .
N2 C14 H14B 108.9 . .
H14A C14 H14B 107.7 . .
N3 N3 O4 119(7) 6_556 .
N3 N3 O5 62.7(19) 6_556 .
O4 N3 O5 118.6(12) . .
N3 N3 O3 89(6) 6_556 .
O4 N3 O3 119.1(13) . .
O5 N3 O3 122.3(13) . .
N3 N3 O3 48(4) 6_556 3
O4 N3 O3 73(5) . 3
O5 N3 O3 95(6) . 3
O3 N3 O3 101(9) . 3
N3 O3 N3 146(8) 4_556 .
N3 O3 N3 43(3) 4_556 2
N3 O3 N3 116(6) . 2
N3 O3 N3 116(6) 4_556 6_556
N3 O3 N3 43(3) . 6_556
N3 O3 N3 119(10) 2 6_556
N3 O3 O4 84(3) 4_556 2
N3 O3 O4 86(3) . 2
N3 O3 O4 42(3) 2 2
N3 O3 O4 117(9) 6_556 2
N3 O3 O4 86(3) 4_556 6_556
N3 O3 O4 84(3) . 6_556
N3 O3 O4 117(9) 2 6_556
N3 O3 O4 42(2) 6_556 6_556
O4 O3 O4 147(10) 2 6_556
N3 O4 O3 65(5) . 3
N3 O5 N3 55(4) . 6_556
O4' N3' O3' 120.0(13) . .
O4' N3' O5' 120.3(13) . .
O3' N3' O5' 119.7(12) . .
N3' O3' N3' 139(6) . 4_556
N3' O5' N3' 102(5) . 6_556
O6 N4 O6 120.0 3_565 .
O6 N4 O6 120.000(2) 3_565 2_665
O6 N4 O6 120.0 . 2_665

loop_
_geom_bond_atom_site_label_1
_geom_bond_atom_site_label_2
_geom_bond_distance
_geom_bond_site_symmetry_2
Eu1 O1 2.298(11) 4
Eu1 O1 2.298(11) .
Eu1 O1 2.298(11) 2
Eu1 O1 2.298(11) 6
Eu1 O1 2.298(11) 3
Eu1 O1 2.298(11) 5
O1 C13 1.27(2) .
O2 C13 1.20(2) .
N1 C1 1.475(14) 3_565
N1 C1 1.475(14) .
N1 C1 1.475(14) 2_665
N2 C2 1.48(2) .
N2 C14 1.48(2) .
N2 C5 1.49(2) .
N2 H2 0.9100 .
C1 C2 1.44(2) .
C1 H1A 0.9700 .
C1 H1B 0.9700 .
C2 H2A 0.9700 .
C2 H2B 0.9700 .
C5 C6 1.47(3) .
C5 H5A 0.9700 .
C5 H5B 0.9700 .
C6 C7 1.37(2) .
C6 C8 1.41(2) .
C7 C8 1.33(3) 5_566
C7 H7 0.9300 .
C8 C7 1.33(3) 5_566
C8 H8 0.9300 .
C13 C14 1.48(3) .
C14 H14A 0.9700 .
C14 H14B 0.9700 .
N3 N3 1.16(7) 6_556
N3 O4 1.255(11) .
N3 O5 1.258(10) .
N3 O3 1.259(10) .
N3 O3 1.69(12) 3
O3 N3 1.247(10) 4_556
O3 N3 1.69(12) 2
O3 N3 1.70(12) 6_556
O3 O4 1.79(10) 2
O3 O4 1.79(10) 6_556
O4 O3 1.79(10) 3
O5 N3 1.258(10) 6_556
N3' O4' 1.246(10) .
N3' O3' 1.257(10) .
N3' O5' 1.266(10) .
O3' N3' 1.224(10) 4_556
O5' N3' 1.300(10) 6_556
N4 O6 1.261(10) 3_565
N4 O6 1.261(10) .
N4 O6 1.261(10) 2_665
O1W N3 1.86(5) 6_556

loop_
_geom_torsion_atom_site_label_1
_geom_torsion_atom_site_label_2
_geom_torsion_atom_site_label_3
_geom_torsion_atom_site_label_4
_geom_torsion
_geom_torsion_site_symmetry_1
_geom_torsion_site_symmetry_4
O1 Eu1 O1 C13 34(2) 4 .
O1 Eu1 O1 C13 -17(2) 2 .
O1 Eu1 O1 C13 85(2) 6 .
O1 Eu1 O1 C13 -104(2) 3 .
O1 Eu1 O1 C13 172(3) 5 .
C1 N1 C1 C2 86(3) 3_565 .
C1 N1 C1 C2 -137.4(18) 2_665 .
N1 C1 C2 N2 -178.9(14) . .
C14 N2 C2 C1 -132.3(17) . .
C5 N2 C2 C1 105(2) . .
C2 N2 C5 C6 -64(3) . .
C14 N2 C5 C6 172.0(18) . .
N2 C5 C6 C7 104(3) . .
N2 C5 C6 C8 -75(3) . .
C8 C6 C7 C8 3(2) . 5_566
C5 C6 C7 C8 -176.6(19) . 5_566
C7 C6 C8 C7 -3(2) . 5_566
C5 C6 C8 C7 177(2) . 5_566
Eu1 O1 C13 O2 164.6(15) . .
Eu1 O1 C13 C14 -19(3) . .
O2 C13 C14 N2 -6(3) . .
O1 C13 C14 N2 177.6(16) . .
C2 N2 C14 C13 74(2) . .
C5 N2 C14 C13 -163(2) . .
N3 N3 O3 N3 -63(3) 6_556 4_556
O4 N3 O3 N3 60(3) . 4_556
O5 N3 O3 N3 -120(3) . 4_556
O3 N3 O3 N3 -16.4(12) 3 4_556
N3 N3 O3 N3 -106(9) 6_556 2
O4 N3 O3 N3 17(6) . 2
O5 N3 O3 N3 -163(6) . 2
O3 N3 O3 N3 -59(5) 3 2
O4 N3 O3 N3 123(4) . 6_556
O5 N3 O3 N3 -57(4) . 6_556
O3 N3 O3 N3 46(5) 3 6_556
N3 N3 O3 O4 -137(9) 6_556 2
O4 N3 O3 O4 -14(7) . 2
O5 N3 O3 O4 166(7) . 2
O3 N3 O3 O4 -91(5) 3 2
N3 N3 O3 O4 11(3) 6_556 6_556
O4 N3 O3 O4 134(7) . 6_556
O5 N3 O3 O4 -46(7) . 6_556
O3 N3 O3 O4 58(7) 3 6_556
N3 N3 O4 O3 14(5) 6_556 3
O5 N3 O4 O3 86(8) . 3
O3 N3 O4 O3 -93(8) . 3
O4 N3 O5 N3 -109(8) . 6_556
O3 N3 O5 N3 70(8) . 6_556
O3 N3 O5 N3 -36(2) 3 6_556
O4' N3' O3' N3' 94(5) . 4_556
O5' N3' O3' N3' -87(5) . 4_556
O4' N3' O5' N3' -107(4) . 6_556
O3' N3' O5' N3' 74(4) . 6_556
